data_1553483
loop_
_publ_author_name
'Liu, Yu'
'Zhao, Peng'
'Zhang, Bo'
'Xi, Chanjuan'

_publ_section_title
;
 MeOTf-catalyzed annulation of aldehydes and arylalkynes leading to
 2,3-disubstituted indanones
;
_journal_issue 9
_journal_name_full 'Organic Chemistry Frontiers'
_journal_page_first 1116
_journal_paper_doi 10.1039/C6QO00253F
_journal_volume 3
_journal_year 2016
_chemical_formula_sum 'C23 H19 Br O'
_chemical_formula_weight 391.29
_space_group_IT_number 14
_space_group_name_Hall '-P 2yn'
_space_group_name_H-M_alt 'P 1 21/n 1'
_symmetry_cell_setting monoclinic
_symmetry_space_group_name_H-M 'P 1 21/n 1'
_atom_sites_solution_hydrogens geom
_atom_sites_solution_primary direct
_atom_sites_solution_secondary difmap
_audit_creation_method SHELXL-97
_audit_update_record
;
2016-06-03 deposited with the CCDC.
2016-07-12 downloaded from the CCDC.
;
_cell_angle_alpha 90.00
_cell_angle_beta 92.34(3)
_cell_angle_gamma 90.00
_cell_formula_units_Z 4
_cell_length_a 10.005(2)
_cell_length_b 9.977(2)
_cell_length_c 18.125(4)
_cell_measurement_reflns_used 5150
_cell_measurement_temperature 173(2)
_cell_measurement_theta_max 27.4798
_cell_measurement_theta_min 2.2492
_cell_volume 1807.7(7)
_computing_cell_refinement 'CrystalClear (Rigaku Inc., 2007)'
_computing_data_collection 'CrystalClear (Rigaku Inc., 2007)'
_computing_data_reduction 'CrystalClear (Rigaku Inc., 2007)'
_computing_molecular_graphics 'XP in Siemens SHELXTL (Sheldrick, 1994)'
_computing_publication_material 'SHELX97 (Sheldrick, 1997)'
_computing_structure_refinement 'SHELXL-97 (Sheldrick, 1997)'
_computing_structure_solution 'SHELXS-97 (Sheldrick, 1990)'
_diffrn_ambient_temperature 173(2)
_diffrn_measured_fraction_theta_full 0.994
_diffrn_measured_fraction_theta_max 0.994
_diffrn_measurement_device_type 'Saturn724+ CCD'
_diffrn_measurement_method '\w scans at fixed \c = 45\%'
_diffrn_radiation_monochromator graphite
_diffrn_radiation_source 'sealed tube'
_diffrn_radiation_type MoK\a
_diffrn_radiation_wavelength 0.71073
_diffrn_reflns_av_R_equivalents 0.0434
_diffrn_reflns_av_sigmaI/netI 0.0420
_diffrn_reflns_limit_h_max 13
_diffrn_reflns_limit_h_min -12
_diffrn_reflns_limit_k_max 12
_diffrn_reflns_limit_k_min -12
_diffrn_reflns_limit_l_max 22
_diffrn_reflns_limit_l_min -23
_diffrn_reflns_number 12617
_diffrn_reflns_theta_full 27.50
_diffrn_reflns_theta_max 27.50
_diffrn_reflns_theta_min 2.25
_exptl_absorpt_coefficient_mu 2.281
_exptl_absorpt_correction_T_max 0.7714
_exptl_absorpt_correction_T_min 0.5676
_exptl_absorpt_correction_type multi-scan
_exptl_crystal_colour Colorless
_exptl_crystal_density_diffrn 1.438
_exptl_crystal_density_method 'not measured'
_exptl_crystal_description block
_exptl_crystal_F_000 800
_exptl_crystal_size_max 0.28
_exptl_crystal_size_mid 0.16
_exptl_crystal_size_min 0.12
_refine_diff_density_max 0.834
_refine_diff_density_min -1.111
_refine_diff_density_rms 0.225
_refine_ls_extinction_method none
_refine_ls_goodness_of_fit_ref 1.042
_refine_ls_hydrogen_treatment constr
_refine_ls_matrix_type full
_refine_ls_number_parameters 228
_refine_ls_number_reflns 4118
_refine_ls_number_restraints 0
_refine_ls_restrained_S_all 1.042
_refine_ls_R_factor_all 0.0762
_refine_ls_R_factor_gt 0.0602
_refine_ls_shift/su_max 0.039
_refine_ls_shift/su_mean 0.001
_refine_ls_structure_factor_coef Fsqd
_refine_ls_weighting_details 'calc w=1/[\s^2^(Fo^2^)+(0.1509P)^2^+4.7659P] where P=(Fo^2^+2Fc^2^)/3'
_refine_ls_weighting_scheme calc
_refine_ls_wR_factor_gt 0.1883
_refine_ls_wR_factor_ref 0.2344
_reflns_number_gt 3677
_reflns_number_total 4118
_reflns_threshold_expression >2sigma(I)
_cod_data_source_file c6qo00253f2.cif
_cod_data_source_block a
_cod_original_cell_volume 1807.9(6)
_cod_original_sg_symbol_H-M P2(1)/n
_cod_database_code 1553483

loop_
_symmetry_equiv_pos_as_xyz
'x, y, z'
'-x+1/2, y+1/2, -z+1/2'
'-x, -y, -z'
'x-1/2, -y-1/2, z-1/2'

loop_
_atom_site_label
_atom_site_type_symbol
_atom_site_fract_x
_atom_site_fract_y
_atom_site_fract_z
_atom_site_U_iso_or_equiv
_atom_site_adp_type
_atom_site_occupancy
_atom_site_symmetry_multiplicity
_atom_site_calc_flag
_atom_site_refinement_flags
Br1 Br 0.19169(5) 0.81842(5) 0.11162(3) 0.0339(2) Uani 1 1 d .
C14 C -0.0452(5) 0.6936(5) 0.1607(3) 0.0289(10) Uani 1 1 d .
H14 H -0.0860 0.7287 0.1165 0.035 Uiso 1 1 calc R
O1 O -0.1615(4) 0.4542(4) 0.52521(18) 0.0347(8) Uani 1 1 d .
C13 C 0.0896(5) 0.7166(5) 0.1779(3) 0.0282(10) Uani 1 1 d .
C15 C -0.1187(5) 0.6194(5) 0.2085(3) 0.0268(10) Uani 1 1 d .
H15 H -0.2109 0.6038 0.1971 0.032 Uiso 1 1 calc R
C2 C -0.0901(5) 0.3253(5) 0.4218(3) 0.0265(10) Uani 1 1 d .
C10 C -0.0604(5) 0.5664(5) 0.2735(2) 0.0240(9) Uani 1 1 d .
C17 C -0.2820(5) 0.6401(5) 0.4091(2) 0.0252(9) Uani 1 1 d .
C1 C -0.1389(5) 0.4450(6) 0.4596(3) 0.0307(11) Uani 1 1 d .
C21 C -0.5212(6) 0.6554(6) 0.4199(3) 0.0332(11) Uani 1 1 d .
H21 H -0.6049 0.6113 0.4233 0.040 Uiso 1 1 calc R
C16 C -0.1559(5) 0.5561(5) 0.4023(3) 0.0264(10) Uani 1 1 d .
H16 H -0.0777 0.6179 0.4094 0.032 Uiso 1 1 calc R
C9 C -0.1430(5) 0.4866(5) 0.3257(2) 0.0248(9) Uani 1 1 d .
H9 H -0.2348 0.4756 0.3026 0.030 Uiso 1 1 calc R
C8 C -0.0887(5) 0.3479(5) 0.3458(3) 0.0248(9) Uani 1 1 d .
C12 C 0.1498(5) 0.6679(5) 0.2420(3) 0.0305(11) Uani 1 1 d .
H12 H 0.2416 0.6854 0.2535 0.037 Uiso 1 1 calc R
C4 C -0.0106(6) 0.1033(5) 0.4059(3) 0.0333(11) Uani 1 1 d .
H4 H 0.0168 0.0192 0.4259 0.040 Uiso 1 1 calc R
C11 C 0.0745(5) 0.5927(5) 0.2898(3) 0.0299(10) Uani 1 1 d .
H11 H 0.1155 0.5588 0.3342 0.036 Uiso 1 1 calc R
C20 C -0.5170(6) 0.7946(6) 0.4200(3) 0.0354(12) Uani 1 1 d .
C7 C -0.0474(5) 0.2473(5) 0.2994(3) 0.0280(10) Uani 1 1 d .
H7 H -0.0448 0.2625 0.2478 0.034 Uiso 1 1 calc R
C5 C -0.0094(5) 0.1229(5) 0.3292(3) 0.0295(10) Uani 1 1 d .
C18 C -0.2760(6) 0.7790(6) 0.4098(3) 0.0352(11) Uani 1 1 d .
H18 H -0.1920 0.8226 0.4068 0.042 Uiso 1 1 calc R
C3 C -0.0502(6) 0.2021(6) 0.4526(3) 0.0340(11) Uani 1 1 d .
H3 H -0.0507 0.1876 0.5044 0.041 Uiso 1 1 calc R
C19 C -0.3915(6) 0.8549(6) 0.4149(3) 0.0397(13) Uani 1 1 d .
H19 H -0.3851 0.9499 0.4149 0.048 Uiso 1 1 calc R
C6 C 0.0297(6) 0.0072(6) 0.2813(3) 0.0387(12) Uani 1 1 d .
H6A H -0.0404 -0.0613 0.2811 0.058 Uiso 1 1 calc R
H6B H 0.1141 -0.0313 0.3008 0.058 Uiso 1 1 calc R
H6C H 0.0410 0.0390 0.2308 0.058 Uiso 1 1 calc R
C22 C -0.4056(5) 0.5794(5) 0.4150(3) 0.0301(10) Uani 1 1 d .
H22 H -0.4113 0.4843 0.4157 0.036 Uiso 1 1 calc R
C23 C -0.6463(7) 0.8740(8) 0.4243(4) 0.0565(18) Uani 1 1 d .
H23A H -0.7110 0.8420 0.3862 0.085 Uiso 1 1 calc R
H23B H -0.6281 0.9693 0.4163 0.085 Uiso 1 1 calc R
H23C H -0.6832 0.8617 0.4731 0.085 Uiso 1 1 calc R

loop_
_atom_site_aniso_label
_atom_site_aniso_U_11
_atom_site_aniso_U_22
_atom_site_aniso_U_33
_atom_site_aniso_U_23
_atom_site_aniso_U_13
_atom_site_aniso_U_12
Br1 0.0385(4) 0.0352(4) 0.0288(3) 0.00812(19) 0.0102(2) -0.0015(2)
C14 0.035(3) 0.030(2) 0.022(2) 0.0059(18) -0.0007(19) 0.003(2)
O1 0.040(2) 0.046(2) 0.0180(15) 0.0013(15) 0.0048(14) 0.0060(17)
C13 0.035(3) 0.026(2) 0.024(2) 0.0044(18) 0.0091(19) 0.001(2)
C15 0.030(2) 0.028(2) 0.023(2) 0.0006(18) -0.0003(18) -0.0025(19)
C2 0.031(2) 0.027(2) 0.022(2) 0.0011(17) 0.0045(18) -0.0034(18)
C10 0.027(2) 0.025(2) 0.021(2) -0.0007(17) 0.0068(17) 0.0014(18)
C17 0.031(2) 0.025(2) 0.020(2) 0.0024(17) 0.0080(17) 0.0031(19)
C1 0.026(2) 0.037(3) 0.029(2) 0.000(2) 0.0027(18) -0.003(2)
C21 0.033(3) 0.035(3) 0.031(2) -0.001(2) 0.009(2) 0.008(2)
C16 0.026(2) 0.032(3) 0.021(2) -0.0010(18) 0.0051(17) 0.0003(19)
C9 0.024(2) 0.028(2) 0.023(2) 0.0006(18) 0.0055(16) -0.0022(18)
C8 0.024(2) 0.030(2) 0.021(2) 0.0058(18) 0.0034(17) -0.0024(18)
C12 0.027(2) 0.036(3) 0.029(2) 0.003(2) 0.0050(19) 0.002(2)
C4 0.040(3) 0.029(3) 0.031(3) 0.005(2) 0.002(2) 0.000(2)
C11 0.030(2) 0.035(3) 0.025(2) 0.008(2) 0.0003(18) 0.001(2)
C20 0.040(3) 0.035(3) 0.031(3) 0.000(2) 0.005(2) 0.007(2)
C7 0.030(2) 0.032(3) 0.023(2) 0.0002(19) 0.0027(18) -0.004(2)
C5 0.029(2) 0.028(2) 0.031(2) 0.000(2) 0.0009(19) -0.006(2)
C18 0.040(3) 0.029(3) 0.037(3) 0.003(2) 0.007(2) -0.003(2)
C3 0.039(3) 0.039(3) 0.024(2) 0.010(2) 0.003(2) 0.002(2)
C19 0.054(4) 0.024(2) 0.041(3) 0.001(2) 0.006(3) 0.004(2)
C6 0.043(3) 0.034(3) 0.039(3) -0.005(2) 0.004(2) -0.002(2)
C22 0.036(3) 0.023(2) 0.031(2) -0.0018(19) 0.003(2) -0.002(2)
C23 0.052(4) 0.053(4) 0.064(4) 0.003(3) 0.003(3) 0.025(3)

loop_
_atom_type_symbol
_atom_type_description
_atom_type_scat_dispersion_real
_atom_type_scat_dispersion_imag
_atom_type_scat_source
C C 0.0033 0.0016 'International Tables Vol C Tables 4.2.6.8 and 6.1.1.4'
H H 0.0000 0.0000 'International Tables Vol C Tables 4.2.6.8 and 6.1.1.4'
O O 0.0106 0.0060 'International Tables Vol C Tables 4.2.6.8 and 6.1.1.4'
Br Br -0.2901 2.4595 'International Tables Vol C Tables 4.2.6.8 and 6.1.1.4'

loop_
_geom_angle_atom_site_label_1
_geom_angle_atom_site_label_2
_geom_angle_atom_site_label_3
_geom_angle
C15 C14 C13 119.0(4)
C12 C13 C14 121.2(5)
C12 C13 Br1 119.6(4)
C14 C13 Br1 119.2(4)
C14 C15 C10 121.3(5)
C8 C2 C3 121.4(5)
C8 C2 C1 110.2(4)
C3 C2 C1 128.5(5)
C11 C10 C15 118.3(4)
C11 C10 C9 121.1(4)
C15 C10 C9 120.5(4)
C22 C17 C18 118.3(5)
C22 C17 C16 120.7(4)
C18 C17 C16 121.0(5)
O1 C1 C2 126.3(5)
O1 C1 C16 126.0(5)
C2 C1 C16 107.7(4)
C22 C21 C20 121.4(5)
C1 C16 C17 114.5(4)
C1 C16 C9 105.7(4)
C17 C16 C9 114.5(4)
C10 C9 C8 115.4(4)
C10 C9 C16 113.0(4)
C8 C9 C16 103.5(4)
C7 C8 C2 119.9(5)
C7 C8 C9 128.8(4)
C2 C8 C9 111.3(4)
C13 C12 C11 119.2(5)
C3 C4 C5 121.8(5)
C12 C11 C10 120.9(4)
C21 C20 C19 117.2(5)
C21 C20 C23 119.6(6)
C19 C20 C23 123.2(6)
C8 C7 C5 119.5(5)
C7 C5 C4 119.4(5)
C7 C5 C6 122.0(5)
C4 C5 C6 118.5(5)
C17 C18 C19 120.7(5)
C4 C3 C2 118.0(5)
C18 C19 C20 121.4(5)
C17 C22 C21 121.0(5)

loop_
_geom_bond_atom_site_label_1
_geom_bond_atom_site_label_2
_geom_bond_distance
Br1 C13 1.903(5)
C14 C15 1.375(7)
C14 C13 1.391(7)
O1 C1 1.224(6)
C13 C12 1.376(7)
C15 C10 1.397(6)
C2 C8 1.397(6)
C2 C3 1.401(7)
C2 C1 1.470(7)
C10 C11 1.394(7)
C10 C9 1.509(6)
C17 C22 1.385(7)
C17 C18 1.387(7)
C17 C16 1.524(7)
C1 C16 1.523(7)
C21 C22 1.389(7)
C21 C20 1.390(8)
C16 C9 1.561(6)
C9 C8 1.525(7)
C8 C7 1.383(7)
C12 C11 1.391(7)
C4 C3 1.369(8)
C4 C5 1.404(7)
C20 C19 1.399(9)
C20 C23 1.522(8)
C7 C5 1.400(7)
C5 C6 1.505(7)
C18 C19 1.387(8)
